data_1572888
loop_
_publ_author_name
'Pedussaut, Lucie'
'Mahieu, Nolwenn'
'Chartier, Camille'
'Rajeshkumar, Thayalan'
'Tricoire, Maxime'
'Douair, Iskander'
'Casaretto, Nicolas'
'Maron, Laurent'
'Danoun, Gr&#xe9;gory'
'Nocton, Gr&#xe9;gory'

_publ_section_title
;
 The photo-isomerization of the cyclononatetraenyl ligand and related rare
 earth complexes.
;
_journal_issue 46
_journal_name_full 'Chemical science'
_journal_page_first 19273
_journal_page_last 19282
_journal_paper_doi 10.1039/d4sc04767b
_journal_volume 15
_journal_year 2024
_chemical_formula_moiety 'C17 H17 Y'
_chemical_formula_sum 'C17 H17 Y'
_chemical_formula_weight 310.21
_space_group_crystal_system orthorhombic
_space_group_IT_number 62
_space_group_name_Hall '-P 2ac 2n'
_space_group_name_H-M_alt 'P n m a'
_atom_sites_solution_hydrogens mixed
_audit_creation_date 2024-02-13
_audit_creation_method
;
Olex2 1.5
(compiled 2023.08.24 svn.re1ec1418 for OlexSys, GUI svn.r6817)
;
_audit_update_record
;
2024-07-13 deposited with the CCDC.	2024-10-15 downloaded from the CCDC.
;
_cell_angle_alpha 90
_cell_angle_beta 90
_cell_angle_gamma 90
_cell_formula_units_Z 4
_cell_length_a 11.7622(15)
_cell_length_b 13.1214(18)
_cell_length_c 8.6532(11)
_cell_measurement_reflns_used 426
_cell_measurement_temperature 150.01
_cell_measurement_theta_max 18.45
_cell_measurement_theta_min 2.92
_cell_volume 1335.5(3)
_computing_cell_refinement 'SAINT V8.38A (Bruker, 2018)'
_computing_data_reduction 'SAINT V8.38A (Bruker, 2018)'
_computing_molecular_graphics 'Olex2 1.5 (Dolomanov et al., 2009)'
_computing_publication_material 'Olex2 1.5 (Dolomanov et al., 2009)'
_computing_structure_refinement 'SHELXL 2018/3 (Sheldrick, 2015)'
_computing_structure_solution 'SHELXT 2014/5 (Sheldrick, 2014)'
_diffrn_ambient_temperature 150.01
_diffrn_measured_fraction_theta_full 0.999
_diffrn_measured_fraction_theta_max 0.994
_diffrn_measurement_device_type 'Bruker APEX-II CCD'
_diffrn_measurement_method '\f and \w scans'
_diffrn_radiation_type MoK\a
_diffrn_radiation_wavelength 0.71073
_diffrn_reflns_av_R_equivalents 0.1667
_diffrn_reflns_av_unetI/netI 0.1099
_diffrn_reflns_Laue_measured_fraction_full 0.999
_diffrn_reflns_Laue_measured_fraction_max 0.994
_diffrn_reflns_limit_h_max 15
_diffrn_reflns_limit_h_min -14
_diffrn_reflns_limit_k_max 11
_diffrn_reflns_limit_k_min -17
_diffrn_reflns_limit_l_max 11
_diffrn_reflns_limit_l_min -11
_diffrn_reflns_number 10027
_diffrn_reflns_point_group_measured_fraction_full 0.999
_diffrn_reflns_point_group_measured_fraction_max 0.994
_diffrn_reflns_theta_full 25.242
_diffrn_reflns_theta_max 27.640
_diffrn_reflns_theta_min 2.820
_diffrn_source_current 31.0
_diffrn_source_power 1.705
_diffrn_source_voltage 55.0
_diffrn_standards_number 0
_exptl_absorpt_coefficient_mu 4.345
_exptl_absorpt_correction_T_max 0.7456
_exptl_absorpt_correction_T_min 0.4878
_exptl_absorpt_correction_type multi-scan
_exptl_absorpt_process_details
;
SADABS-2016/2 (Bruker,2016/2) was used for absorption correction.
wR2(int) was 0.1359 before and 0.0779 after correction.
The Ratio of minimum to maximum transmission is 0.6542.
The \l/2 correction factor is Not present.
;
_exptl_crystal_colour orange
_exptl_crystal_density_diffrn 1.543
_exptl_crystal_description needle
_exptl_crystal_F_000 632
_exptl_crystal_size_max 0.17
_exptl_crystal_size_mid 0.08
_exptl_crystal_size_min 0.04
_refine_diff_density_max 0.553
_refine_diff_density_min -0.794
_refine_diff_density_rms 0.132
_refine_ls_extinction_method none
_refine_ls_goodness_of_fit_ref 1.017
_refine_ls_hydrogen_treatment mixed
_refine_ls_matrix_type full
_refine_ls_number_parameters 179
_refine_ls_number_reflns 1614
_refine_ls_number_restraints 112
_refine_ls_restrained_S_all 1.000
_refine_ls_R_factor_all 0.1092
_refine_ls_R_factor_gt 0.0536
_refine_ls_shift/su_max 0.021
_refine_ls_shift/su_mean 0.001
_refine_ls_structure_factor_coef Fsqd
_refine_ls_weighting_details 'w=1/[\s^2^(Fo^2^)+(0.0540P)^2^] where P=(Fo^2^+2Fc^2^)/3'
_refine_ls_weighting_scheme calc
_refine_ls_wR_factor_gt 0.1128
_refine_ls_wR_factor_ref 0.1370
_reflns_Friedel_coverage 0.000
_reflns_number_gt 1007
_reflns_number_total 1614
_reflns_threshold_expression 'I > 2\s(I)'
_cod_data_source_file d4sc04767b3.cif
_cod_data_source_block 2-Y-trans
_cod_depositor_comments 'Adding full bibliography for 1572887--1572904.cif.'
_cod_database_code 1572888
_shelx_shelxl_version_number 2018/3
_shelx_space_group_comment
;
The symmetry employed for this shelxl refinement is uniquely defined
by the following loop, which should always be used as a source of
symmetry information in preference to the above space-group names.
They are only intended as comments.
;
_olex2_refinement_description
;
1. Fixed Uiso
 At 1.2 times of:
  All C(H) groups, All C(H,H) groups
2. Restrained distances
 C1A-C2A \\sim C2A-C3A \\sim C3A-C4A \\sim C4A-C5A \\sim C5A-C5A_$1
 with sigma of 0.02
 C1B-C2B \\sim C2B-C3B \\sim C3B-C4B \\sim C4B-C5B \\sim C5B-C5B_$1
 with sigma of 0.02
3. Uiso/Uaniso restraints and constraints
C1A \\sim C2A \\sim C3A \\sim C4A \\sim C5A: within 2A with sigma of 0.004 and
sigma for terminal atoms of 0.008 within 2A
C1B \\sim C2B \\sim C3B \\sim C4B \\sim C5B: within 2A with sigma of 0.004 and
sigma for terminal atoms of 0.008 within 2A
C6B \\sim C7B \\sim C8B \\sim C9B \\sim C10B: within 2A with sigma of 0.004 and
sigma for terminal atoms of 0.008 within 2A
C6A \\sim C7A \\sim C8A \\sim C9A: within 2A with sigma of 0.004 and sigma for
terminal atoms of 0.008 within 2A
4. Others
 1*[Sof(C1C)+Sof(H1C)]+1*[Sof(C1B)+Sof(H1B)]=0.9 with esd of 0.0001
 1*[Sof(C2A)+Sof(H2A)+Sof(C3A)+Sof(H3A)+Sof(C4A)+Sof(H4A)+Sof(C5A)+Sof(H5A)]+1*
 [Sof(C2B)+Sof(H2B)+Sof(C3B)+Sof(H3B)+Sof(C4B)+Sof(H4B)+Sof(C5B)+Sof(H5B)]=1
 with esd of 0.0001
 Sof(C2A)=Sof(H2A)=Sof(C3A)=Sof(H3A)=Sof(C4A)=Sof(H4A)=Sof(C5A)=Sof(H5A)=FVAR(1)
 Sof(C7B)=Sof(H7B)=Sof(C8B)=Sof(H8B)=Sof(C9B)=Sof(H9B)=1-FVAR(2)
 Sof(C6B)=Sof(H6B)=Sof(C10B)=Sof(H10B)=0.5*(1-FVAR(3))
 Sof(C6A)=Sof(H6A)=Sof(C7A)=Sof(H7A)=Sof(C8A)=Sof(H8A)=Sof(C9A)=Sof(H9A)=FVAR(2)
 Sof(C2B)=Sof(H2B)=Sof(C3B)=Sof(H3B)=Sof(C4B)=Sof(H4B)=Sof(C5B)=Sof(H5B)=FVAR(3)
 Sof(C1C)=Sof(H1C)=0.5*FVAR(5)
 Sof(C1B)=Sof(H1B)=0.5*FVAR(6)
 Fixed Sof: C1A(0.05) H1A(0.05)
5.a Aromatic/amide H refined with riding coordinates:
 C1A(H1A), C2A(H2A), C3A(H3A), C4A(H4A), C5A(H5A), C1B(H1B), C2B(H2B),
 C3B(H3B), C4B(H4B), C5B(H5B), C6A(H6A), C7A(H7A), C8A(H8A), C9A(H9A), C6B(H6B),
  C7B(H7B), C8B(H8B), C9B(H9B), C10B(H10B)
;
_olex2_submission_special_instructions 'No special instructions were received'

loop_
_space_group_symop_operation_xyz
'x, y, z'
'-x+1/2, -y, z+1/2'
'-x, y+1/2, -z'
'x+1/2, -y+1/2, -z+1/2'
'-x, -y, -z'
'x-1/2, y, -z-1/2'
'x, -y-1/2, z'
'-x-1/2, y-1/2, z-1/2'

loop_
_atom_site_label
_atom_site_type_symbol
_atom_site_fract_x
_atom_site_fract_y
_atom_site_fract_z
_atom_site_U_iso_or_equiv
_atom_site_adp_type
_atom_site_occupancy
_atom_site_site_symmetry_order
_atom_site_calc_flag
_atom_site_refinement_flags_posn
_atom_site_refinement_flags_adp
_atom_site_refinement_flags_occupancy
_atom_site_disorder_assembly
_atom_site_disorder_group
Y1 Y 0.38083(5) 0.250000 0.51320(7) 0.0243(2) Uani 1 2 d S T P . .
C1A C 0.136(5) 0.250000 0.512(10) 0.043(3) Uani 0.1 2 d DS TU P A 1
H1A H 0.066337 0.250000 0.566452 0.051 Uiso 0.1 2 calc R U P A 1
C2A C 0.1684(7) 0.3493(7) 0.4864(11) 0.0434(18) Uani 0.756(3) 1 d D U P A 1
H2A H 0.124256 0.390305 0.554115 0.052 Uiso 0.756(3) 1 calc R U P A 1
C3A C 0.2375(7) 0.4143(7) 0.4046(11) 0.0452(17) Uani 0.756(3) 1 d D U P A 1
H3A H 0.233416 0.484248 0.432402 0.054 Uiso 0.756(3) 1 calc R U P A 1
C4A C 0.3133(7) 0.3899(7) 0.2847(10) 0.0422(17) Uani 0.756(3) 1 d D U P A 1
H4A H 0.344214 0.449594 0.239042 0.051 Uiso 0.756(3) 1 calc R U P A 1
C5A C 0.3557(8) 0.3020(5) 0.2142(10) 0.0395(19) Uani 0.756(3) 1 d D U P A 1
H5A H 0.404558 0.323412 0.132989 0.047 Uiso 0.756(3) 1 calc R U P A 1
C1B C 0.367(5) 0.250000 0.207(6) 0.022(4) Uani 0.164(3) 2 d DS TU P A 2
H1B H 0.433717 0.250000 0.145626 0.026 Uiso 0.164(3) 2 calc R U P A 2
C2B C 0.340(2) 0.3516(14) 0.230(3) 0.023(4) Uani 0.244(3) 1 d D U P A 2
H2B H 0.380258 0.393775 0.159588 0.028 Uiso 0.244(3) 1 calc R U P A 2
C3B C 0.2730(17) 0.4095(19) 0.328(3) 0.026(3) Uani 0.244(3) 1 d D U P A 2
H3B H 0.285815 0.479964 0.309305 0.031 Uiso 0.244(3) 1 calc R U P A 2
C4B C 0.1920(18) 0.3971(18) 0.444(3) 0.028(3) Uani 0.244(3) 1 d D U P A 2
H4B H 0.166679 0.455692 0.498550 0.034 Uiso 0.244(3) 1 calc R U P A 2
C5B C 0.147(2) 0.3029(7) 0.484(3) 0.032(4) Uani 0.244(3) 1 d D U P A 2
H5B H 0.081065 0.319826 0.541648 0.038 Uiso 0.244(3) 1 calc R U P A 2
C1C C 0.1664(9) 0.250000 0.4169(13) 0.031(3) Uani 0.736(3) 2 d S T P A 3
C6A C 0.3771(7) 0.3049(6) 0.7927(8) 0.030(2) Uani 0.766(19) 1 d . U P A 4
H6A H 0.320977 0.332821 0.859264 0.037 Uiso 0.766(19) 1 calc R U P A 4
C7A C 0.4413(7) 0.3801(7) 0.7167(11) 0.029(2) Uani 0.766(19) 1 d . U P A 4
H7A H 0.420798 0.447197 0.747040 0.035 Uiso 0.766(19) 1 calc R U P A 4
C8A C 0.5284(7) 0.3788(7) 0.6067(10) 0.0257(19) Uani 0.766(19) 1 d . U P A 4
H8A H 0.553142 0.445462 0.579971 0.031 Uiso 0.766(19) 1 calc R U P A 4
C9A C 0.5878(6) 0.3034(6) 0.5266(8) 0.0240(19) Uani 0.766(19) 1 d . U P A 4
H9A H 0.640813 0.331025 0.455099 0.029 Uiso 0.766(19) 1 calc R U P A 4
C6B C 0.370(4) 0.250000 0.809(4) 0.021(5) Uani 0.234(19) 2 d S TU P A 5
H6B H 0.309369 0.250000 0.882391 0.025 Uiso 0.234(19) 2 calc R U P A 5
C7B C 0.405(2) 0.351(2) 0.767(3) 0.022(5) Uani 0.234(19) 1 d . U P A 5
H7B H 0.365138 0.402988 0.821215 0.026 Uiso 0.234(19) 1 calc R U P A 5
C8B C 0.484(2) 0.3890(19) 0.664(3) 0.022(5) Uani 0.234(19) 1 d . U P A 5
H8B H 0.484446 0.461416 0.662733 0.027 Uiso 0.234(19) 1 calc R U P A 5
C9B C 0.562(2) 0.349(2) 0.561(3) 0.022(5) Uani 0.234(19) 1 d . U P A 5
H9B H 0.603536 0.400491 0.507742 0.026 Uiso 0.234(19) 1 calc R U P A 5
C10B C 0.595(3) 0.250000 0.519(4) 0.021(5) Uani 0.234(19) 2 d S TU P A 5
H10B H 0.653432 0.249999 0.442543 0.025 Uiso 0.234(19) 2 calc R U P A 5
H1C H 0.188(8) 0.250000 0.319(11) 0.025 Uiso 0.736(3) 2 d S U P . .

loop_
_atom_site_aniso_label
_atom_site_aniso_U_11
_atom_site_aniso_U_22
_atom_site_aniso_U_33
_atom_site_aniso_U_23
_atom_site_aniso_U_13
_atom_site_aniso_U_12
Y1 0.0219(4) 0.0303(4) 0.0208(4) 0.000 -0.0017(3) 0.000
C1A 0.036(6) 0.042(6) 0.051(6) 0.000 -0.014(5) 0.000
C2A 0.036(4) 0.043(4) 0.051(4) -0.001(3) -0.014(3) 0.005(3)
C3A 0.038(4) 0.048(4) 0.049(4) 0.006(3) -0.013(3) 0.005(3)
C4A 0.037(4) 0.053(4) 0.037(3) 0.012(3) -0.013(3) -0.002(3)
C5A 0.035(4) 0.057(5) 0.027(3) 0.015(4) -0.012(3) -0.003(4)
C1B 0.016(8) 0.023(9) 0.026(9) 0.000 0.003(8) 0.000
C2B 0.017(7) 0.025(8) 0.029(8) 0.004(4) 0.002(6) 0.001(4)
C3B 0.017(7) 0.027(7) 0.033(7) 0.008(5) 0.001(6) 0.002(5)
C4B 0.017(7) 0.031(8) 0.037(8) 0.012(5) 0.001(6) 0.002(5)
C5B 0.017(7) 0.036(8) 0.042(8) 0.014(6) -0.002(7) 0.001(6)
C1C 0.016(5) 0.053(8) 0.024(6) 0.000 -0.003(5) 0.000
C6A 0.024(3) 0.042(5) 0.025(3) -0.002(3) -0.004(3) 0.003(4)
C7A 0.025(3) 0.037(4) 0.025(3) -0.005(3) 0.001(3) -0.002(3)
C8A 0.023(3) 0.031(3) 0.024(3) -0.001(3) 0.002(3) -0.003(3)
C9A 0.023(3) 0.029(4) 0.020(3) 0.000(3) 0.003(3) -0.004(3)
C6B 0.031(10) 0.010(10) 0.022(8) 0.000 0.002(7) 0.000
C7B 0.031(9) 0.012(9) 0.023(8) -0.003(3) 0.004(7) 0.000(3)
C8B 0.030(9) 0.014(8) 0.022(8) -0.001(4) 0.004(7) -0.002(4)
C9B 0.028(9) 0.015(9) 0.022(8) 0.000(3) 0.005(7) -0.002(3)
C10B 0.026(9) 0.016(10) 0.021(9) 0.000 0.005(7) 0.000

loop_
_atom_type_symbol
_atom_type_description
_atom_type_scat_dispersion_real
_atom_type_scat_dispersion_imag
_atom_type_scat_source
C C 0.0033 0.0016 'International Tables Vol C Tables 4.2.6.8 and 6.1.1.4'
H H 0.0000 0.0000 'International Tables Vol C Tables 4.2.6.8 and 6.1.1.4'
Y Y -2.7962 3.5667 'International Tables Vol C Tables 4.2.6.8 and 6.1.1.4'

loop_
_geom_angle_atom_site_label_1
_geom_angle_atom_site_label_2
_geom_angle_atom_site_label_3
_geom_angle
_geom_angle_site_symmetry_1
_geom_angle_site_symmetry_3
_geom_angle_publ_flag
C1A Y1 C3A 54.2(7) . 7_565 ?
C1A Y1 C3A 54.2(7) . . ?
C1A Y1 C3B 64.1(11) . 7_565 ?
C1A Y1 C4B 42.2(6) . 7_565 ?
C2A Y1 C1A 27.9(3) . . ?
C2A Y1 C1A 27.9(3) 7_565 . ?
C2A Y1 C2A 54.9(4) 7_565 . ?
C2A Y1 C3A 78.6(3) 7_565 . ?
C2A Y1 C3A 78.6(3) . 7_565 ?
C2A Y1 C3A 27.8(2) 7_565 7_565 ?
C2A Y1 C3A 27.8(2) . . ?
C2A Y1 C3B 84.3(5) . 7_565 ?
C2A Y1 C3B 40.8(4) 7_565 7_565 ?
C2A Y1 C4B 14.9(3) 7_565 7_565 ?
C2A Y1 C4B 68.1(5) . 7_565 ?
C2A Y1 C5B 13.3(2) 7_565 7_565 ?
C2A Y1 C5B 41.5(3) . 7_565 ?
C3A Y1 C3A 96.3(4) . 7_565 ?
C3A Y1 C3B 95.8(5) . 7_565 ?
C3A Y1 C3B 15.6(3) 7_565 7_565 ?
C3A Y1 C4B 12.9(3) 7_565 7_565 ?
C3A Y1 C4B 89.0(5) . 7_565 ?
C4A Y1 C1A 73.4(13) . . ?
C4A Y1 C1A 73.4(13) 7_565 . ?
C4A Y1 C2A 89.6(3) . 7_565 ?
C4A Y1 C2A 52.5(3) 7_565 7_565 ?
C4A Y1 C2A 52.5(3) . . ?
C4A Y1 C2A 89.6(3) 7_565 . ?
C4A Y1 C3A 28.46(19) 7_565 7_565 ?
C4A Y1 C3A 95.3(3) . 7_565 ?
C4A Y1 C3A 95.3(3) 7_565 . ?
C4A Y1 C3A 28.46(19) . . ?
C4A Y1 C4A 81.5(4) 7_565 . ?
C4A Y1 C2B 15.4(3) 7_565 7_565 ?
C4A Y1 C2B 69.6(5) . 7_565 ?
C4A Y1 C3B 87.6(4) . 7_565 ?
C4A Y1 C3B 12.9(3) 7_565 7_565 ?
C4A Y1 C4B 39.8(4) 7_565 7_565 ?
C4A Y1 C4B 94.0(5) . 7_565 ?
C4A Y1 C5B 60.3(5) 7_565 7_565 ?
C4A Y1 C5B 79.8(5) . 7_565 ?
C5A Y1 C1A 83.4(17) . . ?
C5A Y1 C1A 83.4(17) 7_565 . ?
C5A Y1 C2A 86.6(3) 7_565 . ?
C5A Y1 C2A 73.0(3) 7_565 7_565 ?
C5A Y1 C2A 73.0(3) . . ?
C5A Y1 C2A 86.6(3) . 7_565 ?
C5A Y1 C3A 79.2(3) . 7_565 ?
C5A Y1 C3A 79.2(3) 7_565 . ?
C5A Y1 C3A 55.6(2) . . ?
C5A Y1 C3A 55.6(2) 7_565 7_565 ?
C5A Y1 C4A 29.29(19) 7_565 7_565 ?
C5A Y1 C4A 29.29(19) . . ?
C5A Y1 C4A 57.2(3) . 7_565 ?
C5A Y1 C4A 57.2(3) 7_565 . ?
C5A Y1 C5A 29.4(3) 7_565 . ?
C5A Y1 C2B 43.0(4) . 7_565 ?
C5A Y1 C2B 14.1(3) 7_565 7_565 ?
C5A Y1 C3B 66.8(5) . 7_565 ?
C5A Y1 C3B 40.9(4) 7_565 7_565 ?
C5A Y1 C4B 83.7(5) . 7_565 ?
C5A Y1 C4B 64.2(4) 7_565 7_565 ?
C5A Y1 C5B 82.5(6) . 7_565 ?
C5A Y1 C5B 75.3(6) 7_565 7_565 ?
C1B Y1 C2B 29.0(3) . . ?
C1B Y1 C3B 54.9(7) . . ?
C1B Y1 C4B 75.8(11) . . ?
C1B Y1 C5B 81.3(14) . . ?
C2B Y1 C2B 56.3(7) 7_565 . ?
C2B Y1 C3B 27.7(3) . . ?
C2B Y1 C3B 77.8(7) 7_565 . ?
C2B Y1 C4B 53.1(5) . . ?
C2B Y1 C4B 90.4(7) 7_565 . ?
C2B Y1 C5B 69.2(7) . . ?
C2B Y1 C5B 82.8(8) 7_565 . ?
C3B Y1 C3B 91.3(10) 7_565 . ?
C3B Y1 C4B 27.2(3) . . ?
C3B Y1 C4B 91.7(7) 7_565 . ?
C5B Y1 C3B 72.9(6) 7_565 . ?
C5B Y1 C3B 50.1(5) . . ?
C5B Y1 C4B 27.3(3) . . ?
C5B Y1 C4B 54.9(5) 7_565 . ?
C5B Y1 C5B 28.2(4) 7_565 . ?
C6A Y1 C6A 33.2(4) 7_565 . ?
C6A Y1 C7A 32.1(2) . . ?
C6A Y1 C7A 62.3(3) 7_565 . ?
C6A Y1 C8A 84.1(3) 7_565 . ?
C6A Y1 C8A 61.3(3) . . ?
C6A Y1 C9A 93.0(3) 7_565 . ?
C6A Y1 C9A 83.9(3) . . ?
C6A Y1 C9B 73.2(7) 7_565 7_565 ?
C6A Y1 C9B 90.2(6) . 7_565 ?
C7A Y1 C7A 83.9(4) 7_565 . ?
C7A Y1 C8A 31.8(2) . . ?
C7A Y1 C8A 92.0(3) 7_565 . ?
C8A Y1 C8A 82.9(4) 7_565 . ?
C9A Y1 C7A 61.1(3) . . ?
C9A Y1 C7A 83.4(3) 7_565 . ?
C9A Y1 C8A 31.8(2) . . ?
C9A Y1 C8A 61.1(3) 7_565 . ?
C9A Y1 C9A 32.1(4) 7_565 . ?
C6B Y1 C7B 32.4(7) . . ?
C7B Y1 C7B 61.9(12) 7_565 . ?
C8B Y1 C6B 60.9(8) 7_565 . ?
C8B Y1 C6B 60.9(9) . . ?
C8B Y1 C7B 31.3(7) . . ?
C8B Y1 C7B 83.2(9) 7_565 . ?
C9B Y1 C6B 83.0(10) . . ?
C9B Y1 C6B 83.0(10) 7_565 . ?
C9B Y1 C7B 91.9(8) 7_565 . ?
C9B Y1 C7B 60.3(9) . . ?
C9B Y1 C8B 83.3(9) 7_565 . ?
C9B Y1 C8B 31.5(7) . . ?
C9B Y1 C9B 61.8(14) 7_565 . ?
C10B Y1 C6B 91.9(13) . . ?
C10B Y1 C7B 82.8(10) . . ?
C10B Y1 C8B 61.0(8) . . ?
C10B Y1 C9B 32.3(7) . 7_565 ?
C10B Y1 C9B 32.3(7) . . ?
Y1 C1A H1A 149.7 . . ?
C2A C1A Y1 74(3) . . ?
C2A C1A Y1 74(3) 7_565 . ?
C2A C1A H1A 108.5 . . ?
C2A C1A H1A 108.5 7_565 . ?
C2A C1A C2A 143(5) . 7_565 ?
Y1 C2A H2A 133.9 . . ?
C1A C2A Y1 78(3) . . ?
C1A C2A H2A 106.8 . . ?
C1A C2A C3A 146(3) . . ?
C3A C2A Y1 78.8(5) . . ?
C3A C2A H2A 106.8 . . ?
Y1 C3A H3A 131.8 . . ?
C2A C3A Y1 73.4(5) . . ?
C2A C3A H3A 116.1 . . ?
C2A C3A C4A 127.9(9) . . ?
C4A C3A Y1 72.5(5) . . ?
C4A C3A H3A 116.1 . . ?
Y1 C4A H4A 136.3 . . ?
C3A C4A Y1 79.0(5) . . ?
C3A C4A H4A 111.2 . . ?
C5A C4A Y1 70.6(5) . . ?
C5A C4A C3A 137.5(9) . . ?
C5A C4A H4A 111.2 . . ?
Y1 C5A H5A 136.0 . . ?
C4A C5A Y1 80.1(5) . . ?
C4A C5A H5A 107.2 . . ?
C5A C5A Y1 75.31(13) 7_565 . ?
C5A C5A C4A 145.6(5) 7_565 . ?
C5A C5A H5A 107.2 7_565 . ?
Y1 C1B H1B 120.2 . . ?
C2B C1B Y1 82(3) . . ?
C2B C1B Y1 82(3) 7_565 . ?
C2B C1B H1B 105.5 7_565 . ?
C2B C1B H1B 105.5 . . ?
Y1 C2B H2B 138.6 . . ?
C1B C2B Y1 69(3) . . ?
C1B C2B H2B 110.8 . . ?
C3B C2B Y1 80.2(14) . . ?
C3B C2B C1B 138(3) . . ?
C3B C2B H2B 110.8 . . ?
Y1 C3B H3B 135.9 . . ?
C2B C3B Y1 72.1(14) . . ?
C2B C3B H3B 110.0 . . ?
C2B C3B C4B 140(2) . . ?
C4B C3B Y1 79.4(13) . . ?
C4B C3B H3B 110.0 . . ?
Y1 C4B H4B 130.8 . . ?
C3B C4B Y1 73.4(13) . . ?
C3B C4B H4B 118.6 . . ?
C5B C4B Y1 70.2(14) . . ?
C5B C4B C3B 123(2) . . ?
C5B C4B H4B 118.6 . . ?
Y1 C5B H5B 142.9 . . ?
C4B C5B Y1 82.6(14) . . ?
C4B C5B H5B 103.5 . . ?
C5B C5B Y1 75.9(2) 7_565 . ?
C5B C5B H5B 103.5 7_565 . ?
Y1 C1C H1C 92(6) . . ?
Y1 C6A H6A 134.7 . . ?
C6A C6A Y1 73.42(19) 7_565 . ?
C6A C6A H6A 112.7 7_565 . ?
C7A C6A Y1 75.1(4) . . ?
C7A C6A H6A 112.7 . . ?
Y1 C7A H7A 137.7 . . ?
C6A C7A Y1 72.8(4) . . ?
C6A C7A H7A 112.7 . . ?
C8A C7A Y1 74.1(4) . . ?
C8A C7A C6A 134.7(8) . . ?
C8A C7A H7A 112.7 . . ?
Y1 C8A H8A 137.7 . . ?
C7A C8A Y1 74.1(4) . . ?
C7A C8A H8A 112.3 . . ?
C9A C8A Y1 73.4(4) . . ?
C9A C8A C7A 135.5(8) . . ?
C9A C8A H8A 112.3 . . ?
Y1 C9A H9A 134.9 . . ?
C8A C9A Y1 74.8(4) . . ?
C8A C9A H9A 112.4 . . ?
C9A C9A Y1 73.96(19) 7_565 . ?
C9A C9A H9A 112.4 7_565 . ?
Y1 C6B H6B 134.7 . . ?
C7B C6B Y1 74.3(18) 7_565 . ?
C7B C6B Y1 74.3(18) . . ?
C7B C6B H6B 112.6 7_565 . ?
C7B C6B H6B 112.6 . . ?
C7B C6B C7B 135(4) 7_565 . ?
Y1 C7B H7B 137.5 . . ?
C6B C7B Y1 73.2(18) . . ?
C6B C7B H7B 113.1 . . ?
C8B C7B Y1 73.1(14) . . ?
C8B C7B C6B 134(3) . . ?
C8B C7B H7B 113.1 . . ?
Y1 C8B H8B 135.7 . . ?
C7B C8B Y1 75.6(14) . . ?
C7B C8B H8B 111.6 . . ?
C9B C8B Y1 73.7(14) . . ?
C9B C8B C7B 137(2) . . ?
C9B C8B H8B 111.7 . . ?
Y1 C9B H9B 135.5 . . ?
C8B C9B Y1 74.7(14) . . ?
C8B C9B H9B 112.7 . . ?
C8B C9B C10B 135(3) . . ?
C10B C9B Y1 73.3(18) . . ?
C10B C9B H9B 112.7 . . ?
Y1 C10B H10B 135.1 . . ?
C9B C10B Y1 74.4(18) 7_565 . ?
C9B C10B Y1 74.4(18) . . ?
C9B C10B C9B 135(4) . 7_565 ?
C9B C10B H10B 112.3 . . ?
C9B C10B H10B 112.3 7_565 . ?

loop_
_geom_bond_atom_site_label_1
_geom_bond_atom_site_label_2
_geom_bond_distance
_geom_bond_site_symmetry_2
_geom_bond_publ_flag
Y1 C1A 2.88(6) . ?
Y1 C2A 2.827(9) . ?
Y1 C2A 2.827(9) 7_565 ?
Y1 C3A 2.894(9) 7_565 ?
Y1 C3A 2.894(9) . ?
Y1 C4A 2.812(9) . ?
Y1 C4A 2.812(9) 7_565 ?
Y1 C5A 2.692(8) 7_565 ?
Y1 C5A 2.692(8) . ?
Y1 C1B 2.66(6) . ?
Y1 C2B 2.83(3) 7_565 ?
Y1 C2B 2.83(3) . ?
Y1 C3B 2.93(2) 7_565 ?
Y1 C3B 2.93(2) . ?
Y1 C4B 3.00(2) 7_565 ?
Y1 C4B 3.00(2) . ?
Y1 C5B 2.85(2) 7_565 ?
Y1 C5B 2.85(2) . ?
Y1 C1C 2.657(10) . ?
Y1 C6A 2.524(7) 7_565 ?
Y1 C6A 2.524(7) . ?
Y1 C7A 2.554(8) 7_565 ?
Y1 C7A 2.554(8) . ?
Y1 C8A 2.554(8) . ?
Y1 C8A 2.554(8) 7_565 ?
Y1 C9A 2.536(7) . ?
Y1 C9A 2.536(7) 7_565 ?
Y1 C6B 2.57(3) . ?
Y1 C7B 2.58(3) 7_565 ?
Y1 C7B 2.58(3) . ?
Y1 C8B 2.55(2) 7_565 ?
Y1 C8B 2.55(2) . ?
Y1 C9B 2.54(3) 7_565 ?
Y1 C9B 2.54(3) . ?
Y1 C10B 2.52(3) . ?
C1A H1A 0.9500 . ?
C1A C2A 1.374(15) . ?
C1A C2A 1.374(15) 7_565 ?
C2A H2A 0.9500 . ?
C2A C3A 1.374(10) . ?
C3A H3A 0.9500 . ?
C3A C4A 1.405(10) . ?
C4A H4A 0.9500 . ?
C4A C5A 1.397(9) . ?
C5A C5A 1.365(12) 7_565 ?
C5A H5A 0.9500 . ?
C1B H1B 0.9500 . ?
C1B C2B 1.384(16) . ?
C1B C2B 1.384(16) 7_565 ?
C2B H2B 0.9500 . ?
C2B C3B 1.383(15) . ?
C3B H3B 0.9500 . ?
C3B C4B 1.396(16) . ?
C4B H4B 0.9500 . ?
C4B C5B 1.388(16) . ?
C5B C5B 1.388(18) 7_565 ?
C5B H5B 0.9500 . ?
C1C H1C 0.88(9) . ?
C6A C6A 1.440(17) 7_565 ?
C6A H6A 0.9500 . ?
C6A C7A 1.406(11) . ?
C7A H7A 0.9500 . ?
C7A C8A 1.399(11) . ?
C8A H8A 0.9500 . ?
C8A C9A 1.395(10) . ?
C9A C9A 1.402(17) 7_565 ?
C9A H9A 0.9500 . ?
C6B H6B 0.9500 . ?
C6B C7B 1.44(3) 7_565 ?
C6B C7B 1.44(3) . ?
C7B H7B 0.9500 . ?
C7B C8B 1.38(3) . ?
C8B H8B 0.9500 . ?
C8B C9B 1.38(3) . ?
C9B H9B 0.9500 . ?
C9B C10B 1.41(3) . ?
C10B H10B 0.9500 . ?

loop_
_geom_torsion_atom_site_label_1
_geom_torsion_atom_site_label_2
_geom_torsion_atom_site_label_3
_geom_torsion_atom_site_label_4
_geom_torsion
_geom_torsion_site_symmetry_1
_geom_torsion_site_symmetry_2
_geom_torsion_site_symmetry_3
_geom_torsion_site_symmetry_4
_geom_torsion_publ_flag
Y1 C1A C2A C3A 47(6) . . . . ?
Y1 C2A C3A C4A 51.1(8) . . . . ?
Y1 C3A C4A C5A 44.4(10) . . . . ?
Y1 C4A C5A C5A 44.7(7) . . . 7_565 ?
Y1 C1B C2B C3B -44(5) . . . . ?
Y1 C2B C3B C4B -47(3) . . . . ?
Y1 C3B C4B C5B -52(2) . . . . ?
Y1 C4B C5B C5B -37(3) . . . 7_565 ?
Y1 C6A C7A C8A -44.8(8) . . . . ?
Y1 C7A C8A C9A -44.4(8) . . . . ?
Y1 C8A C9A C9A -47.2(4) . . . 7_565 ?
Y1 C6B C7B C8B -45(3) . . . . ?
Y1 C7B C8B C9B -46(3) . . . . ?
Y1 C8B C9B C10B -47(3) . . . . ?
Y1 C9B C10B C9B -47(4) . . . 7_565 ?
C1A C2A C3A Y1 -47(7) . . . . ?
C1A C2A C3A C4A 4(7) . . . . ?
C2A C1A C2A Y1 -32(11) 7_565 . . . ?
C2A C1A C2A C3A 16(17) 7_565 . . . ?
C2A C3A C4A Y1 -51.4(9) . . . . ?
C2A C3A C4A C5A -7.0(16) . . . . ?
C3A C4A C5A Y1 -46.8(10) . . . . ?
C3A C4A C5A C5A -2.0(16) . . . 7_565 ?
C1B C2B C3B Y1 41(5) . . . . ?
C1B C2B C3B C4B -5(7) . . . . ?
C2B C1B C2B Y1 61(10) 7_565 . . . ?
C2B C1B C2B C3B 16(14) 7_565 . . . ?
C2B C3B C4B Y1 45(3) . . . . ?
C2B C3B C4B C5B -7(5) . . . . ?
C3B C4B C5B Y1 54(2) . . . . ?
C3B C4B C5B C5B 16(5) . . . 7_565 ?
C6A C6A C7A Y1 47.4(4) 7_565 . . . ?
C6A C6A C7A C8A 2.6(12) 7_565 . . . ?
C6A C7A C8A Y1 44.4(8) . . . . ?
C6A C7A C8A C9A 0.0(15) . . . . ?
C7A C8A C9A Y1 44.6(8) . . . . ?
C7A C8A C9A C9A -2.7(12) . . . 7_565 ?
C6B C7B C8B Y1 45(3) . . . . ?
C6B C7B C8B C9B -1(5) . . . . ?
C7B C6B C7B Y1 48(4) 7_565 . . . ?
C7B C6B C7B C8B 3(7) 7_565 . . . ?
C7B C8B C9B Y1 47(3) . . . . ?
C7B C8B C9B C10B 0(5) . . . . ?
C8B C9B C10B Y1 47(3) . . . . ?
C8B C9B C10B C9B 0(7) . . . 7_565 ?
